data_2012877
loop_
_publ_author_name
'Strohmann, Carsten'
'Schildbach, Daniel'

_publ_section_title
;
 Bis{[diphenyl(piperidinomethyl)silyl]methyl}cadmium and -magnesium
;
_journal_issue 8
_journal_name_full 'Acta Crystallographica Section C'
_journal_page_first m447
_journal_page_last m449
_journal_paper_doi 10.1107/S0108270102011307
_journal_volume 58
_journal_year 2002
_chemical_formula_iupac '[Cd (C19 H24 N Si)2]'
_chemical_formula_moiety 'C38 H48 Cd N2 Si2'
_chemical_formula_sum 'C38 H48 Cd N2 Si2'
_chemical_formula_weight 701.36
_chemical_name_systematic
;
Bis{[diphenyl(piperidinomethyl)silyl]methyl}cadmium
;
_space_group_IT_number 15
_symmetry_cell_setting monoclinic
_symmetry_space_group_name_Hall '-C 2yc'
_symmetry_space_group_name_H-M 'C 1 2/c 1'
_audit_creation_method 'WinGX routine CIF_UPDATE'
_cell_angle_alpha 90
_cell_angle_beta 94.06(3)
_cell_angle_gamma 90
_cell_formula_units_Z 4
_cell_length_a 27.277(5)
_cell_length_b 6.4390(10)
_cell_length_c 19.675(4)
_cell_measurement_reflns_used 7500
_cell_measurement_temperature 173(2)
_cell_measurement_theta_max 27.0
_cell_measurement_theta_min 2.47
_cell_volume 3447.0(11)
_computing_cell_refinement 'CELL in IPDS'
_computing_data_collection 'EXPOSE in IPDS (Stoe & Cie, 1997)'
_computing_data_reduction 'INTEGRATE in IPDS'
_computing_molecular_graphics 'ORTEP-3 (Farrugia, 2001)'
_computing_publication_material SHELXL97
_computing_structure_refinement 'SHELXL97 (Sheldrick, 1997)'
_computing_structure_solution 'SHELXS86 (Sheldrick, 1990)'
_diffrn_ambient_temperature 173(2)
_diffrn_measured_fraction_theta_full 0.994
_diffrn_measured_fraction_theta_max 0.994
_diffrn_measurement_device_type 'Stoe IPDS'
_diffrn_measurement_method \f
_diffrn_radiation_type MoK\a
_diffrn_radiation_wavelength 0.71073
_diffrn_reflns_av_R_equivalents 0.057
_diffrn_reflns_limit_h_max 34
_diffrn_reflns_limit_h_min -34
_diffrn_reflns_limit_k_max 8
_diffrn_reflns_limit_k_min -8
_diffrn_reflns_limit_l_max 25
_diffrn_reflns_limit_l_min -25
_diffrn_reflns_number 17317
_diffrn_reflns_theta_full 27
_diffrn_reflns_theta_max 27
_diffrn_reflns_theta_min 2.47
_diffrn_standards_decay_% 0
_diffrn_standards_interval_count 0
_diffrn_standards_interval_time 0
_diffrn_standards_number 0
_exptl_absorpt_coefficient_mu 0.732
_exptl_absorpt_correction_T_max 0.868
_exptl_absorpt_correction_T_min 0.810
_exptl_absorpt_correction_type numerical
_exptl_absorpt_process_details '(FACEIT in IPDS; Stoe & Cie, 1997)'
_exptl_crystal_colour 'pale yellow'
_exptl_crystal_density_diffrn 1.351
_exptl_crystal_density_method 'not measured'
_exptl_crystal_description needle
_exptl_crystal_F_000 1464
_exptl_crystal_size_max 0.5
_exptl_crystal_size_mid 0.2
_exptl_crystal_size_min 0.2
_refine_diff_density_max 1.71
_refine_diff_density_min -1.37
_refine_ls_extinction_method none
_refine_ls_goodness_of_fit_ref 1.043
_refine_ls_hydrogen_treatment refall
_refine_ls_matrix_type full
_refine_ls_number_parameters 291
_refine_ls_number_reflns 3736
_refine_ls_number_restraints 0
_refine_ls_restrained_S_all 1.043
_refine_ls_R_factor_all 0.043
_refine_ls_R_factor_gt 0.039
_refine_ls_shift/su_max <0.001
_refine_ls_structure_factor_coef Fsqd
_refine_ls_weighting_details 'calc w = 1/[\s^2^(Fo^2^)+(0.0597P)^2^+1.3741P] where P=(Fo^2^+2Fc^2^)/3'
_refine_ls_weighting_scheme calc
_refine_ls_wR_factor_gt 0.100
_refine_ls_wR_factor_ref 0.103
_reflns_number_gt 3346
_reflns_number_total 3736
_reflns_threshold_expression I>2\s(I)
_cod_data_source_file gd1214.cif
_cod_data_source_block I
_cod_original_sg_symbol_H-M 'C 2/c'
_cod_database_code 2012877
_cod_database_fobs_code 2012877

loop_
_symmetry_equiv_pos_as_xyz
'x, y, z'
'-x, y, -z+1/2'
'x+1/2, y+1/2, z'
'-x+1/2, y+1/2, -z+1/2'
'-x, -y, -z'
'x, -y, z-1/2'
'-x+1/2, -y+1/2, -z'
'x+1/2, -y+1/2, z-1/2'

loop_
_atom_site_label
_atom_site_fract_x
_atom_site_fract_y
_atom_site_fract_z
_atom_site_U_iso_or_equiv
_atom_site_adp_type
_atom_site_calc_flag
_atom_site_refinement_flags
_atom_site_occupancy
_atom_site_disorder_assembly
_atom_site_disorder_group
_atom_site_type_symbol
Cd 0.000 0.20082(3) 0.25 0.02384(11) Uani d S 1 . . Cd
Si 0.10817(2) 0.29625(8) 0.19135(3) 0.02162(15) Uani d . 1 . . Si
N 0.01251(7) 0.4619(3) 0.15595(8) 0.0225(4) Uani d . 1 . . N
C1 0.07303(9) 0.0853(3) 0.22722(11) 0.0268(4) Uani d . 1 . . C
H1A 0.0925(13) 0.027(5) 0.2692(15) 0.044(8) Uiso d . 1 . . H
H1B 0.0581(15) -0.017(6) 0.1971(18) 0.057(10) Uiso d . 1 . . H
C2 0.15832(8) 0.3950(4) 0.25351(10) 0.0258(4) Uani d . 1 . . C
C3 0.17904(11) 0.2656(5) 0.30463(13) 0.0337(5) Uani d . 1 . . C
H3 0.1664(12) 0.135(5) 0.3076(14) 0.029(7) Uiso d . 1 . . H
C4 0.21699(12) 0.3336(5) 0.34974(14) 0.0432(7) Uani d . 1 . . C
H4 0.229(2) 0.242(7) 0.382(3) 0.074(13) Uiso d . 1 . . H
C5 0.23524(10) 0.5322(5) 0.34459(12) 0.0430(6) Uani d . 1 . . C
H5 0.2643(14) 0.582(6) 0.3783(17) 0.051(9) Uiso d . 1 . . H
C6 0.21594(11) 0.6640(5) 0.29477(14) 0.0391(6) Uani d . 1 . . C
H6 0.2288(18) 0.802(6) 0.289(2) 0.057(12) Uiso d . 1 . . H
C7 0.17743(9) 0.5970(4) 0.24989(12) 0.0316(5) Uani d . 1 . . C
H7 0.1645(14) 0.688(4) 0.2185(17) 0.033(8) Uiso d . 1 . . H
C8 0.13775(9) 0.2304(4) 0.10994(11) 0.0265(5) Uani d . 1 . . C
C9 0.16493(9) 0.3816(4) 0.07801(11) 0.0324(5) Uani d . 1 . . C
H9 0.1680(14) 0.513(6) 0.0984(17) 0.052(9) Uiso d . 1 . . H
C10 0.18644(11) 0.3419(5) 0.01775(13) 0.0397(6) Uani d . 1 . . C
H10 0.2032(14) 0.459(6) -0.0049(17) 0.049(9) Uiso d . 1 . . H
C11 0.18124(12) 0.1480(6) -0.01261(13) 0.0455(7) Uani d . 1 . . C
H11 0.1971(13) 0.104(5) -0.0544(15) 0.042(8) Uiso d . 1 . . H
C12 0.15491(12) -0.0043(6) 0.01811(14) 0.0495(7) Uani d . 1 . . C
H12 0.1554(16) -0.151(6) -0.0003(19) 0.056(10) Uiso d . 1 . . H
C13 0.13333(10) 0.0361(5) 0.07916(13) 0.0388(6) Uani d . 1 . . C
H13 0.1174(15) -0.067(6) 0.0999(18) 0.058(10) Uiso d . 1 . . H
C14 0.06472(8) 0.5235(3) 0.16972(11) 0.0247(4) Uani d . 1 . . C
H14A 0.0651(11) 0.618(4) 0.2095(13) 0.025(6) Uiso d . 1 . . H
H14B 0.0765(12) 0.597(5) 0.1330(15) 0.037(7) Uiso d . 1 . . H
C15 -0.01866(9) 0.6489(4) 0.14769(12) 0.0293(5) Uani d . 1 . . C
H15A -0.0055(13) 0.736(5) 0.1131(16) 0.035(8) Uiso d . 1 . . H
H15B -0.0125(13) 0.737(5) 0.1879(16) 0.033(7) Uiso d . 1 . . H
C16 -0.07219(9) 0.5945(5) 0.13416(12) 0.0333(5) Uani d . 1 . . C
H16A -0.089(2) 0.729(7) 0.127(2) 0.072(13) Uiso d . 1 . . H
H16B -0.0805(12) 0.525(5) 0.1723(15) 0.035(7) Uiso d . 1 . . H
C17 -0.08042(10) 0.4572(5) 0.07171(12) 0.0406(6) Uani d . 1 . . C
H17A -0.1160(14) 0.424(5) 0.0663(16) 0.047(9) Uiso d . 1 . . H
H17B -0.0733(15) 0.541(6) 0.0307(18) 0.058(10) Uiso d . 1 . . H
C18 -0.04619(12) 0.2709(5) 0.07727(14) 0.0407(6) Uani d . 1 . . C
H18A -0.044(2) 0.194(8) 0.037(3) 0.100(19) Uiso d . 1 . . H
H18B -0.0570(15) 0.176(5) 0.1129(18) 0.043(9) Uiso d . 1 . . H
C19 0.00679(10) 0.3380(4) 0.09273(11) 0.0300(5) Uani d . 1 . . C
H19A 0.0274(14) 0.223(5) 0.0960(16) 0.032(8) Uiso d . 1 . . H
H19B 0.0185(11) 0.416(5) 0.0529(14) 0.033(7) Uiso d . 1 . . H

loop_
_atom_site_aniso_label
_atom_site_aniso_U_11
_atom_site_aniso_U_22
_atom_site_aniso_U_33
_atom_site_aniso_U_12
_atom_site_aniso_U_13
_atom_site_aniso_U_23
Cd 0.01879(16) 0.02933(15) 0.02379(14) 0.000 0.00414(9) 0.000
Si 0.0167(3) 0.0267(3) 0.0216(3) -0.0012(2) 0.0020(2) 0.00029(19)
N 0.0178(9) 0.0296(9) 0.0200(7) 0.0006(7) -0.0006(6) 0.0007(7)
C1 0.0204(11) 0.0277(10) 0.0330(10) 0.0017(9) 0.0057(8) 0.0021(9)
C2 0.0189(11) 0.0357(11) 0.0231(9) -0.0018(9) 0.0029(8) -0.0027(9)
C3 0.0285(14) 0.0429(13) 0.0292(11) -0.0006(11) -0.0012(10) 0.0018(10)
C4 0.0325(16) 0.0671(18) 0.0289(11) 0.0019(14) -0.0060(10) 0.0046(12)
C5 0.0243(13) 0.0721(19) 0.0321(11) -0.0055(13) -0.0011(9) -0.0133(12)
C6 0.0310(15) 0.0481(14) 0.0387(13) -0.0085(12) 0.0064(11) -0.0110(12)
C7 0.0243(12) 0.0392(12) 0.0311(10) -0.0041(10) 0.0006(9) -0.0015(10)
C8 0.0186(12) 0.0392(12) 0.0215(9) 0.0016(9) 0.0003(8) -0.0005(9)
C9 0.0272(13) 0.0404(13) 0.0303(10) 0.0026(11) 0.0071(9) 0.0037(10)
C10 0.0277(14) 0.0602(16) 0.0319(11) 0.0065(13) 0.0062(10) 0.0103(12)
C11 0.0341(16) 0.0777(19) 0.0251(10) 0.0083(15) 0.0045(10) -0.0057(13)
C12 0.0406(17) 0.067(2) 0.0422(13) -0.0055(15) 0.0077(11) -0.0252(14)
C13 0.0311(14) 0.0480(14) 0.0381(12) -0.0063(12) 0.0075(10) -0.0108(12)
C14 0.0201(11) 0.0266(10) 0.0275(9) -0.0016(9) 0.0011(8) 0.0034(8)
C15 0.0256(12) 0.0325(11) 0.0296(10) 0.0060(10) 0.0007(9) 0.0067(10)
C16 0.0231(12) 0.0478(14) 0.0288(10) 0.0048(11) 0.0009(8) 0.0039(10)
C17 0.0239(13) 0.0682(18) 0.0286(10) 0.0008(12) -0.0055(9) 0.0007(12)
C18 0.0324(16) 0.0588(17) 0.0297(12) -0.0033(13) -0.0055(10) -0.0116(12)
C19 0.0260(13) 0.0428(12) 0.0209(9) 0.0021(11) 0.0001(8) -0.0037(9)

loop_
_atom_type_symbol
_atom_type_description
_atom_type_scat_dispersion_real
_atom_type_scat_dispersion_imag
_atom_type_scat_source
C C 0.0033 0.0016 'International Tables Vol C Tables 4.2.6.8 and 6.1.1.4'
H H 0 0 'International Tables Vol C Tables 4.2.6.8 and 6.1.1.4'
N N 0.0061 0.0033 'International Tables Vol C Tables 4.2.6.8 and 6.1.1.4'
Si Si 0.0817 0.0704 'International Tables Vol C Tables 4.2.6.8 and 6.1.1.4'
Cd Cd -0.8075 1.2024 'International Tables Vol C Tables 4.2.6.8 and 6.1.1.4'

loop_
_geom_angle_atom_site_label_1
_geom_angle_atom_site_label_2
_geom_angle_atom_site_label_3
_geom_angle_site_symmetry_1
_geom_angle_site_symmetry_3
_geom_angle
_geom_angle_publ_flag
C1 Cd C1 2 . 140.53(12) yes
C1 Cd N 2 2 84.56(7) no
C1 Cd N . 2 122.80(8) no
C1 Cd N 2 . 122.80(8) yes
C1 Cd N . . 84.56(7) yes
N Cd N 2 . 97.15(8) yes
C1 Si C2 . . 112.11(11) no
C1 Si C8 . . 115.22(11) no
C2 Si C8 . . 107.00(10) no
C1 Si C14 . . 108.67(10) no
C2 Si C14 . . 107.26(10) no
C8 Si C14 . . 106.14(10) no
C15 N C19 . . 108.79(18) no
C15 N C14 . . 109.85(18) no
C19 N C14 . . 109.93(17) no
C15 N Cd . . 120.92(13) no
C19 N Cd . . 104.15(14) no
C14 N Cd . . 102.74(12) no
Si C1 Cd . . 109.49(11) no
Si C1 H1A . . 109.1(19) no
Cd C1 H1A . . 112.6(18) no
Si C1 H1B . . 119(2) no
Cd C1 H1B . . 90(2) no
H1A C1 H1B . . 115(3) no
C3 C2 C7 . . 117.2(2) no
C3 C2 Si . . 120.40(19) no
C7 C2 Si . . 122.40(18) no
C4 C3 C2 . . 121.3(3) no
C4 C3 H3 . . 121.1(19) no
C2 C3 H3 . . 117.6(19) no
C5 C4 C3 . . 120.2(3) no
C5 C4 H4 . . 122(3) no
C3 C4 H4 . . 118(3) no
C6 C5 C4 . . 120.3(3) no
C6 C5 H5 . . 120(2) no
C4 C5 H5 . . 120(2) no
C5 C6 C7 . . 119.7(3) no
C5 C6 H6 . . 122(3) no
C7 C6 H6 . . 119(3) no
C6 C7 C2 . . 121.4(3) no
C6 C7 H7 . . 118(2) no
C2 C7 H7 . . 121(2) no
C13 C8 C9 . . 117.6(2) no
C13 C8 Si . . 122.76(19) no
C9 C8 Si . . 119.69(19) no
C10 C9 C8 . . 121.8(3) no
C10 C9 H9 . . 120(2) no
C8 C9 H9 . . 118(2) no
C9 C10 C11 . . 119.9(3) no
C9 C10 H10 . . 118.5(19) no
C11 C10 H10 . . 121.4(19) no
C12 C11 C10 . . 119.4(2) no
C12 C11 H11 . . 115(2) no
C10 C11 H11 . . 125(2) no
C11 C12 C13 . . 120.5(3) no
C11 C12 H12 . . 119(2) no
C13 C12 H12 . . 120(2) no
C8 C13 C12 . . 120.8(3) no
C8 C13 H13 . . 120(2) no
C12 C13 H13 . . 120(2) no
N C14 Si . . 114.04(15) no
N C14 H14A . . 105.3(17) no
Si C14 H14A . . 108.7(16) no
N C14 H14B . . 111.7(19) no
Si C14 H14B . . 108.6(19) no
H14A C14 H14B . . 108(2) no
N C15 C16 . . 111.9(2) no
N C15 H15A . . 108(2) no
C16 C15 H15A . . 114(2) no
N C15 H15B . . 109(2) no
C16 C15 H15B . . 113(2) no
H15A C15 H15B . . 101(3) no
C15 C16 C17 . . 111.4(2) no
C15 C16 H16A . . 105(3) no
C17 C16 H16A . . 111(3) no
C15 C16 H16B . . 105(2) no
C17 C16 H16B . . 110.4(19) no
H16A C16 H16B . . 114(3) no
C16 C17 C18 . . 110.3(2) no
C16 C17 H17A . . 107.5(18) no
C18 C17 H17A . . 115(2) no
C16 C17 H17B . . 108(2) no
C18 C17 H17B . . 109(2) no
H17A C17 H17B . . 106(3) no
C19 C18 C17 . . 111.2(3) no
C19 C18 H18A . . 102(4) no
C17 C18 H18A . . 115(4) no
C19 C18 H18B . . 111(2) no
C17 C18 H18B . . 109(2) no
H18A C18 H18B . . 108(4) no
N C19 C18 . . 111.4(2) no
N C19 H19A . . 110(2) no
C18 C19 H19A . . 110(2) no
N C19 H19B . . 111.5(17) no
C18 C19 H19B . . 109.7(18) no
H19A C19 H19B . . 103(3) no

loop_
_geom_bond_atom_site_label_1
_geom_bond_atom_site_label_2
_geom_bond_site_symmetry_2
_geom_bond_distance
_geom_bond_publ_flag
Cd C1 2 2.202(2) no
Cd C1 . 2.202(2) yes
Cd N 2 2.5409(17) no
Cd N . 2.5409(17) yes
Si C1 . 1.832(2) yes
Si C2 . 1.880(2) yes
Si C8 . 1.892(2) yes
Si C14 . 1.912(2) yes
N C15 . 1.476(3) no
N C19 . 1.477(3) no
N C14 . 1.485(3) no
C1 H1A . 1.02(3) no
C1 H1B . 0.96(4) no
C2 C3 . 1.395(3) no
C2 C7 . 1.404(3) no
C3 C4 . 1.386(4) no
C3 H3 . 0.91(3) no
C4 C5 . 1.379(5) no
C4 H4 . 0.92(5) no
C5 C6 . 1.373(4) no
C5 H5 . 1.05(4) no
C6 C7 . 1.392(4) no
C6 H6 . 0.97(4) no
C7 H7 . 0.91(3) no
C8 C13 . 1.391(4) no
C8 C9 . 1.400(4) no
C9 C10 . 1.383(3) no
C9 H9 . 0.94(4) no
C10 C11 . 1.387(5) no
C10 H10 . 1.00(4) no
C11 C12 . 1.380(5) no
C11 H11 . 1.00(3) no
C12 C13 . 1.399(3) no
C12 H12 . 1.01(4) no
C13 H13 . 0.91(4) no
C14 H14A . 0.99(3) no
C14 H14B . 0.94(3) no
C15 C16 . 1.507(4) no
C15 H15A . 0.97(3) no
C15 H15B . 0.98(3) no
C16 C17 . 1.517(4) no
C16 H16A . 0.98(5) no
C16 H16B . 0.91(3) no
C17 C18 . 1.519(4) no
C17 H17A . 0.99(4) no
C17 H17B . 1.00(4) no
C18 C19 . 1.518(4) no
C18 H18A . 0.95(6) no
C18 H18B . 0.99(3) no
C19 H19A . 0.93(3) no
C19 H19B . 1.00(3) no
